data_2214638
loop_
_publ_author_name
'Fischer, Andreas'
'Yathirajan, H. S.'
'Ashalatha, B. V.'
'Naranaya, B.'
'Sarojini, B. K.'

_publ_section_title
;(7<i>RS</i>,8<i>SR</i>)-Ethyl
 6-(1,3-benzodioxol-5-yl)-3-(3-bromo-2-thienyl)-2-oxocyclohex-3-ene-1-carboxylate
;
_journal_coeditor_code FJ2022
_journal_issue 8
_journal_name_full 'Acta Crystallographica Section E'
_journal_page_first o3616
_journal_page_last o3616
_journal_paper_doi 10.1107/S1600536807035106
_journal_volume 63
_journal_year 2007
_chemical_formula_iupac 'C20 H17 Br O5 S'
_chemical_formula_moiety 'C20 H17 Br O5 S'
_chemical_formula_sum 'C20 H17 Br O5 S'
_chemical_formula_weight 449.319
_chemical_name_systematic
;(7RS,8SR)-Ethyl
6-(1,3-benzodioxol-5-yl)-3-(3-bromo-2-thienyl)-2-oxocyclohex-3-ene-1-carboxylate
;
_space_group_IT_number 14
_symmetry_cell_setting monoclinic
_symmetry_space_group_name_Hall '-P 2ybc'
_symmetry_space_group_name_H-M 'P 1 21/c 1'
_atom_sites_solution_primary direct
_atom_sites_solution_secondary difmap
_cell_angle_alpha 90.00
_cell_angle_beta 97.736(7)
_cell_angle_gamma 90.00
_cell_formula_units_Z 4
_cell_length_a 17.3207(12)
_cell_length_b 11.8106(9)
_cell_length_c 9.3661(8)
_cell_measurement_reflns_used 123
_cell_measurement_temperature 299
_cell_measurement_theta_max 21.4
_cell_measurement_theta_min 4.7
_cell_volume 1898.6(3)
_computing_cell_refinement 'DIRAX/LSQ (Duisenberg, 1992)'
_computing_data_collection 'Collect (Nonius, 1999)'
_computing_data_reduction 'EvalCCD (Duisenberg <i>et al.</i>,  2003)'
_computing_molecular_graphics 'DIAMOND (Brandenburg, 2006)'
_computing_publication_material 'publCIF (Westrip, 2007)'
_computing_structure_refinement 'SHELXL97 (Sheldrick, 1997)'
_computing_structure_solution 'SHELXS97 (Sheldrick, 1997)'
_diffrn_measured_fraction_theta_full 0.994
_diffrn_measured_fraction_theta_max 0.994
_diffrn_measurement_device 'Bruker--Nonius KappaCCD'
_diffrn_measurement_method '\f & \w'
_diffrn_radiation_source 'fine-focus sealed tube'
_diffrn_radiation_type MoK\a
_diffrn_reflns_av_R_equivalents 0.0623
_diffrn_reflns_av_sigmaI/netI 0.0427
_diffrn_reflns_limit_h_max 20
_diffrn_reflns_limit_h_min -20
_diffrn_reflns_limit_k_max 14
_diffrn_reflns_limit_k_min -14
_diffrn_reflns_limit_l_max 11
_diffrn_reflns_limit_l_min -11
_diffrn_reflns_number 17735
_diffrn_reflns_theta_full 25.50
_diffrn_reflns_theta_max 25.50
_diffrn_reflns_theta_min 4.58
_exptl_absorpt_coefficient_mu 2.304
_exptl_absorpt_correction_T_max 0.851
_exptl_absorpt_correction_T_min 0.593
_exptl_absorpt_correction_type numerical
_exptl_absorpt_process_details '(Herrendorf & B\"arnighausen, 1997)'
_exptl_crystal_colour Colourless
_exptl_crystal_density_diffrn 1.572
_exptl_crystal_density_method 'not measured'
_exptl_crystal_description Plate
_exptl_crystal_F_000 912
_exptl_crystal_size_max 0.35
_exptl_crystal_size_mid 0.30
_exptl_crystal_size_min 0.20
_refine_diff_density_max 0.434
_refine_diff_density_min -0.466
_refine_ls_extinction_method none
_refine_ls_goodness_of_fit_ref 1.112
_refine_ls_hydrogen_treatment constr
_refine_ls_matrix_type full
_refine_ls_number_parameters 244
_refine_ls_number_reflns 3518
_refine_ls_number_restraints 0
_refine_ls_restrained_S_all 1.112
_refine_ls_R_factor_all 0.0958
_refine_ls_R_factor_gt 0.0516
_refine_ls_shift/su_max 0.001
_refine_ls_shift/su_mean 0.000
_refine_ls_structure_factor_coef Fsqd
_refine_ls_weighting_details 'calc w=1/[\s^2^(Fo^2^)+(0.0317P)^2^+2.7171P] where P=(Fo^2^+2Fc^2^)/3'
_refine_ls_weighting_scheme calc
_refine_ls_wR_factor_gt 0.0967
_refine_ls_wR_factor_ref 0.1175
_reflns_number_gt 2325
_reflns_number_total 3518
_reflns_threshold_expression I>2\s(I)
_cod_data_source_file fj2022.cif
_cod_data_source_block I
_cod_original_sg_symbol_H-M 'P 21/c'
_cod_database_code 2214638
_cod_database_fobs_code 2214638

loop_
_symmetry_equiv_pos_as_xyz
'x, y, z'
'-x, y+1/2, -z+1/2'
'-x, -y, -z'
'x, -y-1/2, z-1/2'

loop_
_atom_site_type_symbol
_atom_site_label
_atom_site_fract_x
_atom_site_fract_y
_atom_site_fract_z
_atom_site_U_iso_or_equiv
_atom_site_adp_type
_atom_site_calc_flag
_atom_site_refinement_flags
_atom_site_occupancy
Br Br1 0.41565(3) 0.73085(4) 0.98853(6) 0.0749(2) Uani d . 1
S S1 0.45442(7) 0.47034(12) 0.67283(13) 0.0646(4) Uani d . 1
C C1 0.3593(3) 0.4947(5) 0.6816(5) 0.0695(14) Uani d . 1
H H1 0.3189 0.4573 0.6251 0.083 Uiso calc R 1
C C2 0.3484(3) 0.5738(4) 0.7787(5) 0.0617(12) Uani d . 1
H H2 0.2996 0.5973 0.7981 0.074 Uiso calc R 1
C C3 0.4187(2) 0.6175(4) 0.8480(4) 0.0499(10) Uani d . 1
C C4 0.4839(2) 0.5705(3) 0.8045(4) 0.0461(10) Uani d . 1
C C5 0.5671(2) 0.5879(3) 0.8476(4) 0.0433(9) Uani d . 1
C C6 0.6226(2) 0.5372(4) 0.7523(4) 0.0464(10) Uani d . 1
H H6A 0.6277 0.5890 0.6738 0.056 Uiso calc R 1
H H6B 0.6006 0.4671 0.7109 0.056 Uiso calc R 1
C C7 0.7037(2) 0.5131(3) 0.8346(4) 0.0432(9) Uani d . 1
H H7 0.6972 0.4560 0.9081 0.052 Uiso calc R 1
C C8 0.7358(2) 0.6195(3) 0.9132(4) 0.0455(10) Uani d . 1
H H8 0.7445 0.6770 0.8416 0.055 Uiso calc R 1
C C9 0.6785(3) 0.6662(4) 1.0076(4) 0.0536(11) Uani d . 1
C C10 0.5963(3) 0.6454(4) 0.9659(4) 0.0533(11) Uani d . 1
H H10 0.5616 0.6736 1.0247 0.064 Uiso calc R 1
C C11 0.7569(2) 0.4631(3) 0.7358(4) 0.0429(9) Uani d . 1
C C12 0.7683(3) 0.3478(4) 0.7329(5) 0.0636(13) Uani d . 1
H H12 0.7440 0.3024 0.7948 0.076 Uiso calc R 1
C C13 0.8144(3) 0.2966(4) 0.6417(6) 0.0769(15) Uani d . 1
H H13 0.8203 0.2184 0.6394 0.092 Uiso calc R 1
C C14 0.8505(3) 0.3653(4) 0.5561(5) 0.0589(12) Uani d . 1
C C15 0.8405(2) 0.4800(4) 0.5584(5) 0.0524(11) Uani d . 1
C C16 0.7948(2) 0.5316(4) 0.6461(5) 0.0518(11) Uani d . 1
H H16 0.7891 0.6098 0.6462 0.062 Uiso calc R 1
C C17 0.9153(4) 0.4379(5) 0.3900(6) 0.0843(16) Uani d . 1
H H17A 0.8902 0.4358 0.2910 0.101 Uiso calc R 1
H H17B 0.9709 0.4474 0.3894 0.101 Uiso calc R 1
C C18 0.8121(3) 0.5959(4) 1.0062(5) 0.0572(12) Uani d . 1
C C19 0.9454(5) 0.6571(8) 1.0697(8) 0.140(3) Uani d . 1
H H19A 0.9557 0.5770 1.0852 0.169 Uiso calc R 1
H H19B 0.9842 0.6890 1.0157 0.169 Uiso calc R 1
C C20 0.9437(5) 0.7139(8) 1.1993(10) 0.143(3) Uani d . 1
H H20A 0.9317 0.7923 1.1803 0.215 Uiso calc R 1
H H20B 0.9936 0.7078 1.2572 0.215 Uiso calc R 1
H H20C 0.9046 0.6809 1.2499 0.215 Uiso calc R 1
O O1 0.7014(2) 0.7217(3) 1.1149(4) 0.0782(10) Uani d . 1
O O2 0.86292(19) 0.6774(3) 0.9936(4) 0.0848(11) Uani d . 1
O O3 0.8237(2) 0.5135(3) 1.0799(4) 0.0757(10) Uani d . 1
O O4 0.8855(2) 0.5292(3) 0.4645(4) 0.0907(12) Uani d . 1
O O5 0.9007(2) 0.3362(3) 0.4610(4) 0.0807(11) Uani d . 1

loop_
_atom_site_aniso_label
_atom_site_aniso_U_11
_atom_site_aniso_U_22
_atom_site_aniso_U_33
_atom_site_aniso_U_12
_atom_site_aniso_U_13
_atom_site_aniso_U_23
Br1 0.0724(4) 0.0617(3) 0.0943(4) 0.0033(3) 0.0245(3) -0.0144(3)
S1 0.0488(7) 0.0880(9) 0.0555(7) -0.0104(6) 0.0022(5) -0.0191(7)
C1 0.047(3) 0.092(4) 0.066(3) -0.013(3) -0.003(2) -0.004(3)
C2 0.048(3) 0.072(3) 0.066(3) 0.002(2) 0.010(2) 0.014(3)
C3 0.050(3) 0.048(3) 0.052(2) -0.001(2) 0.010(2) 0.010(2)
C4 0.043(2) 0.050(2) 0.045(2) -0.005(2) 0.0039(18) 0.008(2)
C5 0.049(2) 0.044(2) 0.038(2) -0.0057(19) 0.0074(18) 0.0036(19)
C6 0.043(2) 0.050(3) 0.045(2) -0.0074(19) 0.0019(18) -0.007(2)
C7 0.044(2) 0.043(2) 0.042(2) -0.0074(18) 0.0034(17) 0.0012(18)
C8 0.046(2) 0.044(2) 0.044(2) -0.0114(19) -0.0023(18) 0.0003(19)
C9 0.065(3) 0.047(3) 0.047(2) -0.014(2) 0.001(2) -0.006(2)
C10 0.057(3) 0.057(3) 0.048(2) -0.006(2) 0.013(2) -0.007(2)
C11 0.036(2) 0.048(2) 0.043(2) -0.0083(18) -0.0022(17) -0.0015(19)
C12 0.073(3) 0.046(3) 0.074(3) -0.004(2) 0.016(3) 0.004(2)
C13 0.087(4) 0.053(3) 0.094(4) 0.008(3) 0.022(3) -0.001(3)
C14 0.051(3) 0.063(3) 0.062(3) 0.014(2) 0.004(2) -0.004(2)
C15 0.045(2) 0.058(3) 0.055(3) 0.001(2) 0.007(2) 0.009(2)
C16 0.053(3) 0.041(2) 0.060(3) 0.004(2) 0.008(2) 0.000(2)
C17 0.083(4) 0.096(5) 0.077(4) 0.018(3) 0.022(3) -0.007(3)
C18 0.054(3) 0.058(3) 0.056(3) -0.015(2) -0.002(2) -0.004(2)
C19 0.128(6) 0.183(8) 0.100(5) -0.103(6) -0.023(5) 0.004(6)
C20 0.102(6) 0.174(9) 0.152(8) 0.012(6) 0.013(5) 0.040(7)
O1 0.077(2) 0.089(3) 0.069(2) -0.028(2) 0.0101(18) -0.037(2)
O2 0.060(2) 0.086(3) 0.100(3) -0.036(2) -0.0207(19) 0.017(2)
O3 0.077(2) 0.064(2) 0.077(2) -0.0126(18) -0.0220(18) 0.0174(19)
O4 0.107(3) 0.074(3) 0.103(3) 0.013(2) 0.057(2) 0.006(2)
O5 0.083(3) 0.078(3) 0.087(2) 0.026(2) 0.030(2) -0.004(2)

loop_
_atom_type_symbol
_atom_type_description
_atom_type_scat_dispersion_real
_atom_type_scat_dispersion_imag
_atom_type_scat_source
C C 0.0033 0.0016 'International Tables Vol C Tables 4.2.6.8 and 6.1.1.4'
H H 0.0000 0.0000 'International Tables Vol C Tables 4.2.6.8 and 6.1.1.4'
Br Br -0.2901 2.4595 'International Tables Vol C Tables 4.2.6.8 and 6.1.1.4'
O O 0.0106 0.0060 'International Tables Vol C Tables 4.2.6.8 and 6.1.1.4'
S S 0.1246 0.1234 'International Tables Vol C Tables 4.2.6.8 and 6.1.1.4'

loop_
_diffrn_radiation_wavelength
0.71073

loop_
_geom_angle_atom_site_label_1
_geom_angle_atom_site_label_2
_geom_angle_atom_site_label_3
_geom_angle
C1 S1 C4 92.6(2)
C2 C1 S1 112.4(4)
C2 C1 H1 123.8
S1 C1 H1 123.8
C1 C2 C3 112.4(4)
C1 C2 H2 123.8
C3 C2 H2 123.8
C4 C3 C2 114.5(4)
C4 C3 Br1 126.7(3)
C2 C3 Br1 118.8(3)
C3 C4 C5 133.3(4)
C3 C4 S1 108.2(3)
C5 C4 S1 118.6(3)
C10 C5 C4 123.3(4)
C10 C5 C6 119.2(4)
C4 C5 C6 117.5(3)
C5 C6 C7 112.7(3)
C5 C6 H6A 109.0
C7 C6 H6A 109.0
C5 C6 H6B 109.0
C7 C6 H6B 109.0
H6A C6 H6B 107.8
C11 C7 C8 113.9(3)
C11 C7 C6 110.9(3)
C8 C7 C6 109.9(3)
C11 C7 H7 107.3
C8 C7 H7 107.3
C6 C7 H7 107.3
C18 C8 C9 108.8(3)
C18 C8 C7 111.1(3)
C9 C8 C7 110.8(3)
C18 C8 H8 108.7
C9 C8 H8 108.7
C7 C8 H8 108.7
O1 C9 C10 120.9(4)
O1 C9 C8 120.5(4)
C10 C9 C8 118.6(4)
C5 C10 C9 123.9(4)
C5 C10 H10 118.0
C9 C10 H10 118.0
C12 C11 C16 118.8(4)
C12 C11 C7 119.9(4)
C16 C11 C7 121.3(4)
C11 C12 C13 122.7(5)
C11 C12 H12 118.7
C13 C12 H12 118.7
C14 C13 C12 117.1(5)
C14 C13 H13 121.5
C12 C13 H13 121.5
C13 C14 C15 121.1(5)
C13 C14 O5 128.3(5)
C15 C14 O5 110.6(4)
C16 C15 C14 122.6(4)
C16 C15 O4 128.4(4)
C14 C15 O4 108.9(4)
C15 C16 C11 117.7(4)
C15 C16 H16 121.2
C11 C16 H16 121.2
O5 C17 O4 108.3(4)
O5 C17 H17A 110.0
O4 C17 H17A 110.0
O5 C17 H17B 110.0
O4 C17 H17B 110.0
H17A C17 H17B 108.4
O3 C18 O2 125.7(4)
O3 C18 C8 123.4(4)
O2 C18 C8 110.9(4)
C20 C19 O2 101.7(8)
C20 C19 H19A 111.4
O2 C19 H19A 111.4
C20 C19 H19B 111.4
O2 C19 H19B 111.4
H19A C19 H19B 109.3
C19 C20 H20A 109.5
C19 C20 H20B 109.5
H20A C20 H20B 109.5
C19 C20 H20C 109.5
H20A C20 H20C 109.5
H20B C20 H20C 109.5
C18 O2 C19 115.9(5)
C15 O4 C17 105.5(4)
C14 O5 C17 105.2(4)

loop_
_geom_bond_atom_site_label_1
_geom_bond_atom_site_label_2
_geom_bond_distance
Br1 C3 1.883(4)
S1 C1 1.686(5)
S1 C4 1.736(4)
C1 C2 1.335(7)
C1 H1 0.9300
C2 C3 1.398(6)
C2 H2 0.9300
C3 C4 1.369(6)
C4 C5 1.458(5)
C5 C10 1.339(5)
C5 C6 1.519(5)
C6 C7 1.535(5)
C6 H6A 0.9700
C6 H6B 0.9700
C7 C11 1.512(5)
C7 C8 1.523(5)
C7 H7 0.9800
C8 C18 1.508(6)
C8 C9 1.518(6)
C8 H8 0.9800
C9 O1 1.221(5)
C9 C10 1.445(6)
C10 H10 0.9300
C11 C12 1.377(6)
C11 C16 1.393(5)
C12 C13 1.385(7)
C12 H12 0.9300
C13 C14 1.352(7)
C13 H13 0.9300
C14 C15 1.365(6)
C14 O5 1.370(5)
C15 C16 1.359(6)
C15 O4 1.379(5)
C16 H16 0.9300
C17 O5 1.413(7)
C17 O4 1.420(6)
C17 H17A 0.9700
C17 H17B 0.9700
C18 O3 1.194(5)
C18 O2 1.321(5)
C19 C20 1.391(10)
C19 O2 1.527(8)
C19 H19A 0.9700
C19 H19B 0.9700
C20 H20A 0.9600
C20 H20B 0.9600
C20 H20C 0.9600
